data_4508479
loop_
_publ_author_name
'Konarev, Dmitri V.'
'Zorina, Leokadiya V.'
'Ishikawa, Manabu'
'Khasanov, Salavat S.'
'Otsuka, Akihiro'
'Yamochi, Hideki'
'Saito, Gunzi'
'Lyubovskaya, Rimma N.'

_publ_section_title
;
 Molecular Design of Anionic Phthalocyanines with \p--\p Stacking Columnar
 Arrangement. Crystal Structures, Optical, and Magnetic Properties of
 Salts with the Iron(I) Hexadecachlorophthalocyanine Anions
;
_journal_issue 11
_journal_name_full 'Crystal Growth &amp; Design'
_journal_page_first 4930
_journal_paper_doi 10.1021/cg401118s
_journal_volume 13
_journal_year 2013
_chemical_formula_moiety '3(C32 Cl16 Fe N8), 2(C36 H30 N P2), 4(C6 H4 Cl2)'
_chemical_formula_sum 'C192 H76 Cl56 Fe3 N26 P4'
_chemical_formula_weight 5023.42
_chemical_name_systematic
;
 ?
;
_space_group_IT_number 2
_symmetry_cell_setting triclinic
_symmetry_space_group_name_Hall '-P 1'
_symmetry_space_group_name_H-M 'P -1'
_atom_sites_solution_hydrogens geom
_atom_sites_solution_primary direct
_atom_sites_solution_secondary difmap
_audit_creation_method SHELXL-97
_cell_angle_alpha 109.829(2)
_cell_angle_beta 91.093(2)
_cell_angle_gamma 96.175(2)
_cell_formula_units_Z 1
_cell_length_a 10.7389(18)
_cell_length_b 19.612(3)
_cell_length_c 23.441(4)
_cell_measurement_reflns_used 7400
_cell_measurement_temperature 150(1)
_cell_measurement_theta_max 24
_cell_measurement_theta_min 2
_cell_volume 4609.1(13)
_computing_cell_refinement 'Bruker SAINT'
_computing_data_collection 'Bruker APEX2'
_computing_data_reduction 'Bruker SAINT'
_computing_molecular_graphics 'WinGX (L.J. Farrugia, 1999)'
_computing_publication_material 'WinGX (L.J. Farrugia, 1999)'
_computing_structure_refinement 'SHELXL-97 (Sheldrick, 2008)'
_computing_structure_solution 'SHELXS-97 (Sheldrick, 2008)'
_diffrn_ambient_temperature 150(1)
_diffrn_measured_fraction_theta_full 0.975
_diffrn_measured_fraction_theta_max 0.916
_diffrn_measurement_device_type 'Bruker APEX-II CCD'
_diffrn_measurement_method '\f and \w scans'
_diffrn_radiation_monochromator graphite
_diffrn_radiation_source 'fine-focus sealed tube'
_diffrn_radiation_type MoK\a
_diffrn_radiation_wavelength 0.71073
_diffrn_reflns_av_R_equivalents 0.0582
_diffrn_reflns_av_sigmaI/netI 0.1776
_diffrn_reflns_limit_h_max 10
_diffrn_reflns_limit_h_min -13
_diffrn_reflns_limit_k_max 24
_diffrn_reflns_limit_k_min -22
_diffrn_reflns_limit_l_max 28
_diffrn_reflns_limit_l_min -23
_diffrn_reflns_number 22520
_diffrn_reflns_theta_full 25.00
_diffrn_reflns_theta_max 26.01
_diffrn_reflns_theta_min 1.80
_exptl_absorpt_coefficient_mu 1.146
_exptl_absorpt_correction_T_max 0.948
_exptl_absorpt_correction_T_min 0.736
_exptl_absorpt_correction_type multi-scan
_exptl_crystal_colour black
_exptl_crystal_density_diffrn 1.810
_exptl_crystal_density_method 'not measured'
_exptl_crystal_description plate
_exptl_crystal_F_000 2500
_exptl_crystal_size_max 0.26
_exptl_crystal_size_mid 0.22
_exptl_crystal_size_min 0.04
_refine_diff_density_max 0.646
_refine_diff_density_min -0.551
_refine_diff_density_rms 0.116
_refine_ls_extinction_method none
_refine_ls_goodness_of_fit_ref 0.938
_refine_ls_hydrogen_treatment constr
_refine_ls_matrix_type full
_refine_ls_number_parameters 1431
_refine_ls_number_reflns 16612
_refine_ls_number_restraints 474
_refine_ls_restrained_S_all 0.930
_refine_ls_R_factor_all 0.1997
_refine_ls_R_factor_gt 0.0687
_refine_ls_shift/su_max 0.001
_refine_ls_shift/su_mean 0.000
_refine_ls_structure_factor_coef Fsqd
_refine_ls_weighting_details 'calc w=1/[\s^2^(Fo^2^)+(0.0238P)^2^+0.0000P] where P=(Fo^2^+2Fc^2^)/3'
_refine_ls_weighting_scheme calc
_refine_ls_wR_factor_gt 0.0923
_refine_ls_wR_factor_ref 0.1107
_reflns_number_gt 7135
_reflns_number_total 16612
_reflns_threshold_expression >2\s(I)
_cod_data_source_file cg401118s_si_001.cif
_cod_data_source_block (FePc)3(PPN)2(C6H4Cl2)4-150k
_cod_original_cell_volume 4609.2(13)
_cod_database_code 4508479

loop_
_symmetry_equiv_pos_as_xyz
'x, y, z'
'-x, -y, -z'

loop_
_atom_site_label
_atom_site_type_symbol
_atom_site_fract_x
_atom_site_fract_y
_atom_site_fract_z
_atom_site_U_iso_or_equiv
_atom_site_adp_type
_atom_site_occupancy
_atom_site_symmetry_multiplicity
_atom_site_calc_flag
_atom_site_refinement_flags
_atom_site_disorder_assembly
_atom_site_disorder_group
Fe1 Fe 0.35868(9) 0.04364(6) 0.01918(4) 0.0175(2) Uani 1 1 d . . .
N101 N 0.3890(4) 0.0122(3) -0.0668(2) 0.0179(14) Uani 1 1 d . . .
N102 N 0.2807(4) -0.0534(3) 0.0090(2) 0.0150(13) Uani 1 1 d U . .
N103 N 0.3277(5) 0.0754(3) 0.1048(2) 0.0181(14) Uani 1 1 d . . .
N104 N 0.4341(4) 0.1411(3) 0.0299(2) 0.0154(14) Uani 1 1 d . . .
N105 N 0.4849(5) 0.1265(3) -0.0746(2) 0.0197(14) Uani 1 1 d . . .
N106 N 0.3000(4) -0.1146(3) -0.0988(2) 0.0144(13) Uani 1 1 d . . .
N107 N 0.2321(5) -0.0384(3) 0.1128(2) 0.0185(14) Uani 1 1 d . . .
N108 N 0.4141(5) 0.2029(3) 0.1372(2) 0.0185(14) Uani 1 1 d . . .
C101 C 0.4407(6) 0.0572(4) -0.0975(3) 0.0210(18) Uani 1 1 d . . .
C102 C 0.4420(6) 0.0139(4) -0.1613(3) 0.0189(17) Uani 1 1 d . . .
C103 C 0.3926(6) -0.0578(4) -0.1690(3) 0.0145(16) Uani 1 1 d . . .
C104 C 0.3571(5) -0.0567(4) -0.1092(3) 0.0166(16) Uani 1 1 d . . .
C105 C 0.2656(5) -0.1130(4) -0.0442(3) 0.0160(17) Uani 1 1 d . . .
C106 C 0.2044(5) -0.1766(4) -0.0327(3) 0.0165(17) Uani 1 1 d . . .
C107 C 0.1864(6) -0.1542(4) 0.0297(3) 0.0167(16) Uani 1 1 d . . .
C108 C 0.2340(6) -0.0768(4) 0.0550(3) 0.0157(16) Uani 1 1 d . . .
C109 C 0.2759(6) 0.0316(4) 0.1360(3) 0.0161(16) Uani 1 1 d . . .
C110 C 0.2716(6) 0.0745(4) 0.1999(3) 0.0184(17) Uani 1 1 d . . .
C111 C 0.3195(6) 0.1444(4) 0.2058(3) 0.0186(17) Uani 1 1 d . . .
C112 C 0.3566(6) 0.1456(4) 0.1463(3) 0.0183(17) Uani 1 1 d . . .
C113 C 0.4500(6) 0.1995(4) 0.0830(3) 0.0159(16) Uani 1 1 d . . .
C114 C 0.5087(6) 0.2646(4) 0.0717(3) 0.0183(17) Uani 1 1 d . . .
C115 C 0.5284(6) 0.2418(4) 0.0088(3) 0.0197(17) Uani 1 1 d . . .
C116 C 0.4813(5) 0.1650(4) -0.0165(3) 0.0197(18) Uani 1 1 d . . .
C117 C 0.4829(5) 0.0327(4) -0.2115(3) 0.0159(16) Uani 1 1 d . . .
C118 C 0.4691(6) -0.0217(4) -0.2687(3) 0.0223(18) Uani 1 1 d . . .
C119 C 0.4232(6) -0.0942(4) -0.2758(3) 0.0202(18) Uani 1 1 d . . .
C120 C 0.3851(5) -0.1123(4) -0.2251(3) 0.0183(17) Uani 1 1 d . . .
C121 C 0.1700(5) -0.2482(4) -0.0699(3) 0.0164(16) Uani 1 1 d . . .
C122 C 0.1207(6) -0.2989(4) -0.0441(3) 0.0214(18) Uani 1 1 d . . .
C123 C 0.1015(6) -0.2756(4) 0.0190(3) 0.0208(17) Uani 1 1 d . . .
C124 C 0.1325(6) -0.2045(4) 0.0549(3) 0.0209(17) Uani 1 1 d . . .
C125 C 0.2335(6) 0.0573(4) 0.2499(3) 0.0202(18) Uani 1 1 d . . .
C126 C 0.2396(6) 0.1117(4) 0.3058(3) 0.0238(19) Uani 1 1 d . . .
C127 C 0.2876(6) 0.1844(4) 0.3129(3) 0.0238(18) Uani 1 1 d . . .
C128 C 0.3231(6) 0.2013(4) 0.2618(3) 0.0226(17) Uani 1 1 d . . .
C129 C 0.5445(6) 0.3371(4) 0.1091(3) 0.0202(17) Uani 1 1 d . . .
C130 C 0.5910(6) 0.3868(4) 0.0826(3) 0.0273(19) Uani 1 1 d . . .
C131 C 0.6067(6) 0.3667(4) 0.0209(3) 0.0240(18) Uani 1 1 d . . .
C132 C 0.5775(6) 0.2945(4) -0.0162(3) 0.0208(17) Uani 1 1 d . . .
Cl1 Cl 0.53906(17) 0.11931(10) -0.20474(8) 0.0352(5) Uani 1 1 d . . .
Cl2 Cl 0.50895(17) 0.00003(10) -0.33164(7) 0.0337(5) Uani 1 1 d . . .
Cl3 Cl 0.41477(16) -0.16052(10) -0.34623(7) 0.0288(5) Uani 1 1 d . . .
Cl4 Cl 0.33180(15) -0.20209(10) -0.23560(7) 0.0253(5) Uani 1 1 d . . .
Cl5 Cl 0.18776(16) -0.27721(10) -0.14706(7) 0.0277(5) Uani 1 1 d . . .
Cl6 Cl 0.07948(16) -0.38856(10) -0.08797(8) 0.0305(5) Uani 1 1 d . . .
Cl7 Cl 0.04134(16) -0.33977(10) 0.04880(8) 0.0327(5) Uani 1 1 d . . .
Cl8 Cl 0.10606(16) -0.17857(10) 0.13078(8) 0.0317(5) Uani 1 1 d . . .
Cl9 Cl 0.17766(16) -0.03022(10) 0.24489(8) 0.0306(5) Uani 1 1 d . . .
Cl10 Cl 0.19852(17) 0.09261(11) 0.37030(8) 0.0348(5) Uani 1 1 d . . .
Cl11 Cl 0.29371(17) 0.25188(10) 0.38284(7) 0.0331(5) Uani 1 1 d . . .
Cl12 Cl 0.37595(16) 0.29146(10) 0.27169(8) 0.0309(5) Uani 1 1 d . . .
Cl13 Cl 0.53620(17) 0.36348(10) 0.18632(8) 0.0363(5) Uani 1 1 d . . .
Cl14 Cl 0.62794(17) 0.47771(10) 0.12731(8) 0.0390(5) Uani 1 1 d . . .
Cl15 Cl 0.66221(17) 0.43042(10) -0.01044(9) 0.0390(5) Uani 1 1 d . . .
Cl16 Cl 0.60489(16) 0.26923(10) -0.09262(8) 0.0308(5) Uani 1 1 d . . .
Fe2 Fe 0.0000 0.0000 0.0000 0.0183(4) Uani 1 2 d S . .
N201 N -0.0248(5) 0.0336(3) 0.0859(2) 0.0176(14) Uani 1 1 d . . .
N202 N 0.0806(5) 0.0960(3) 0.0077(2) 0.0181(14) Uani 1 1 d . . .
N203 N 0.0626(5) 0.1610(3) 0.1153(2) 0.0220(15) Uani 1 1 d . . .
N204 N -0.1264(5) -0.0777(3) 0.0970(2) 0.0176(14) Uani 1 1 d . . .
C201 C -0.0789(6) -0.0085(4) 0.1188(3) 0.0168(17) Uani 1 1 d . . .
C202 C -0.0796(6) 0.0369(4) 0.1826(3) 0.0209(18) Uani 1 1 d . . .
C203 C -0.0306(6) 0.1071(4) 0.1877(3) 0.0167(17) Uani 1 1 d . . .
C204 C 0.0073(6) 0.1035(4) 0.1264(3) 0.0179(17) Uani 1 1 d . . .
C205 C 0.0975(6) 0.1564(4) 0.0608(3) 0.0208(18) Uani 1 1 d . . .
C206 C 0.1548(6) 0.2203(4) 0.0473(3) 0.0196(18) Uani 1 1 d . . .
C207 C 0.1722(6) 0.1956(4) -0.0154(3) 0.0180(17) Uani 1 1 d . . .
C208 C 0.1266(6) 0.1174(4) -0.0396(3) 0.0193(18) Uani 1 1 d . . .
C209 C -0.1177(6) 0.0209(4) 0.2337(3) 0.0219(18) Uani 1 1 d . . .
C210 C -0.1109(6) 0.0772(4) 0.2889(3) 0.0207(18) Uani 1 1 d . . .
C211 C -0.0667(6) 0.1481(4) 0.2934(3) 0.0261(19) Uani 1 1 d . . .
C212 C -0.0223(6) 0.1639(4) 0.2427(3) 0.0188(17) Uani 1 1 d . . .
C213 C 0.1895(6) 0.2926(4) 0.0832(3) 0.0277(19) Uani 1 1 d . . .
C214 C 0.2376(6) 0.3419(4) 0.0562(3) 0.0248(18) Uani 1 1 d U . .
C215 C 0.2566(6) 0.3167(4) -0.0069(3) 0.0235(18) Uani 1 1 d . . .
C216 C 0.2223(6) 0.2445(4) -0.0425(3) 0.0183(17) Uani 1 1 d . . .
Cl21 Cl -0.17066(16) -0.06653(10) 0.22952(8) 0.0321(5) Uani 1 1 d . . .
Cl22 Cl -0.15535(17) 0.05936(11) 0.35308(8) 0.0352(5) Uani 1 1 d . . .
Cl23 Cl -0.06230(17) 0.21881(11) 0.36246(8) 0.0367(5) Uani 1 1 d . . .
Cl24 Cl 0.03484(16) 0.25173(10) 0.25094(8) 0.0293(5) Uani 1 1 d . . .
Cl25 Cl 0.17310(17) 0.32304(10) 0.15999(8) 0.0343(5) Uani 1 1 d . . .
Cl26 Cl 0.28018(16) 0.43174(10) 0.09832(9) 0.0366(5) Uani 1 1 d . . .
Cl27 Cl 0.31313(17) 0.37944(11) -0.04002(9) 0.0380(6) Uani 1 1 d . . .
Cl28 Cl 0.24734(17) 0.21665(10) -0.11886(8) 0.0347(5) Uani 1 1 d . . .
N301 N 0.6476(4) 0.6420(3) 0.4174(2) 0.0173(13) Uani 1 1 d . . .
P301 P 0.74689(15) 0.64970(10) 0.37035(7) 0.0165(4) Uani 1 1 d . . .
P302 P 0.50797(15) 0.65932(10) 0.43052(7) 0.0169(4) Uani 1 1 d . . .
C301 C 0.8026(5) 0.5634(4) 0.3355(3) 0.0145(15) Uani 1 1 d . . .
C302 C 0.8387(5) 0.5387(4) 0.2763(3) 0.0225(17) Uani 1 1 d . . .
H302 H 0.8331 0.5681 0.2516 0.027 Uiso 1 1 calc R . .
C303 C 0.8827(6) 0.4718(4) 0.2528(3) 0.036(2) Uani 1 1 d . . .
H303 H 0.9052 0.4550 0.2118 0.043 Uiso 1 1 calc R . .
C304 C 0.8941(6) 0.4300(4) 0.2875(3) 0.0324(19) Uani 1 1 d . . .
H304 H 0.9246 0.3840 0.2707 0.039 Uiso 1 1 calc R . .
C305 C 0.8625(6) 0.4528(4) 0.3460(3) 0.0273(18) Uani 1 1 d . . .
H305 H 0.8725 0.4232 0.3701 0.033 Uiso 1 1 calc R . .
C306 C 0.8151(5) 0.5196(4) 0.3712(3) 0.0222(17) Uani 1 1 d . . .
H306 H 0.7917 0.5351 0.4121 0.027 Uiso 1 1 calc R . .
C307 C 0.6906(5) 0.6799(4) 0.3115(3) 0.0215(17) Uani 1 1 d . . .
C308 C 0.7129(6) 0.7544(4) 0.3186(3) 0.0287(18) Uani 1 1 d . . .
H308 H 0.7625 0.7876 0.3526 0.034 Uiso 1 1 calc R . .
C309 C 0.6620(6) 0.7789(4) 0.2754(3) 0.033(2) Uani 1 1 d . . .
H309 H 0.6776 0.8291 0.2796 0.040 Uiso 1 1 calc R . .
C310 C 0.5890(7) 0.7309(5) 0.2266(3) 0.040(2) Uani 1 1 d . . .
H310 H 0.5528 0.7486 0.1978 0.048 Uiso 1 1 calc R . .
C311 C 0.5676(6) 0.6581(5) 0.2187(3) 0.034(2) Uani 1 1 d . . .
H311 H 0.5192 0.6252 0.1840 0.041 Uiso 1 1 calc R . .
C312 C 0.6174(6) 0.6323(4) 0.2619(3) 0.0277(18) Uani 1 1 d . . .
H312 H 0.6010 0.5821 0.2572 0.033 Uiso 1 1 calc R . .
C313 C 0.8783(5) 0.7134(3) 0.4097(3) 0.0152(16) Uani 1 1 d . . .
C314 C 0.8772(6) 0.7558(4) 0.4694(3) 0.0264(18) Uani 1 1 d . . .
H314 H 0.8042 0.7518 0.4909 0.032 Uiso 1 1 calc R . .
C315 C 0.9811(7) 0.8052(4) 0.4997(3) 0.034(2) Uani 1 1 d . . .
H315 H 0.9787 0.8341 0.5414 0.040 Uiso 1 1 calc R . .
C316 C 1.0855(6) 0.8116(4) 0.4691(3) 0.034(2) Uani 1 1 d . . .
H316 H 1.1567 0.8447 0.4894 0.041 Uiso 1 1 calc R . .
C317 C 1.0881(6) 0.7702(4) 0.4088(3) 0.0306(19) Uani 1 1 d . . .
H317 H 1.1609 0.7755 0.3875 0.037 Uiso 1 1 calc R . .
C318 C 0.9850(6) 0.7204(4) 0.3784(3) 0.0253(18) Uani 1 1 d . . .
H318 H 0.9876 0.6917 0.3368 0.030 Uiso 1 1 calc R . .
C319 C 0.4831(5) 0.7509(4) 0.4397(3) 0.0205(17) Uani 1 1 d . . .
C320 C 0.5099(6) 0.8062(4) 0.4947(3) 0.0299(19) Uani 1 1 d . . .
H320 H 0.5357 0.7948 0.5290 0.036 Uiso 1 1 calc R . .
C321 C 0.5001(7) 0.8781(4) 0.5011(3) 0.046(2) Uani 1 1 d . . .
H321 H 0.5211 0.9156 0.5392 0.055 Uiso 1 1 calc R . .
C322 C 0.4603(7) 0.8951(4) 0.4525(4) 0.044(2) Uani 1 1 d . . .
H322 H 0.4497 0.9442 0.4573 0.052 Uiso 1 1 calc R . .
C323 C 0.4355(6) 0.8417(4) 0.3970(3) 0.0308(19) Uani 1 1 d . . .
H323 H 0.4113 0.8540 0.3629 0.037 Uiso 1 1 calc R . .
C324 C 0.4456(5) 0.7701(4) 0.3903(3) 0.0199(16) Uani 1 1 d . . .
H324 H 0.4268 0.7332 0.3516 0.024 Uiso 1 1 calc R . .
C325 C 0.4723(6) 0.6434(4) 0.5000(3) 0.0169(16) Uani 1 1 d . . .
C326 C 0.5418(6) 0.5983(4) 0.5190(3) 0.0246(18) Uani 1 1 d . . .
H326 H 0.6087 0.5775 0.4960 0.029 Uiso 1 1 calc R . .
C327 C 0.5145(6) 0.5836(4) 0.5708(3) 0.031(2) Uani 1 1 d . . .
H327 H 0.5630 0.5534 0.5840 0.038 Uiso 1 1 calc R . .
C328 C 0.4156(6) 0.6130(4) 0.6038(3) 0.029(2) Uani 1 1 d . . .
H328 H 0.3976 0.6036 0.6402 0.034 Uiso 1 1 calc R . .
C329 C 0.3434(6) 0.6555(4) 0.5845(3) 0.0303(19) Uani 1 1 d . . .
H329 H 0.2739 0.6740 0.6065 0.036 Uiso 1 1 calc R . .
C330 C 0.3726(6) 0.6713(4) 0.5326(3) 0.0252(18) Uani 1 1 d . . .
H330 H 0.3238 0.7014 0.5195 0.030 Uiso 1 1 calc R . .
C331 C 0.3953(6) 0.5993(4) 0.3729(3) 0.0193(17) Uani 1 1 d . . .
C332 C 0.2720(6) 0.6140(4) 0.3691(3) 0.0243(17) Uani 1 1 d . . .
H332 H 0.2473 0.6576 0.3968 0.029 Uiso 1 1 calc R . .
C333 C 0.1855(7) 0.5668(4) 0.3260(3) 0.041(2) Uani 1 1 d . . .
H333 H 0.1015 0.5773 0.3244 0.049 Uiso 1 1 calc R . .
C334 C 0.2210(7) 0.5045(4) 0.2855(3) 0.037(2) Uani 1 1 d . . .
H334 H 0.1619 0.4722 0.2551 0.044 Uiso 1 1 calc R . .
C335 C 0.3421(6) 0.4882(4) 0.2886(3) 0.0329(19) Uani 1 1 d . . .
H335 H 0.3665 0.4446 0.2607 0.039 Uiso 1 1 calc R . .
C336 C 0.4269(6) 0.5356(4) 0.3323(3) 0.0217(17) Uani 1 1 d . . .
H336 H 0.5101 0.5240 0.3345 0.026 Uiso 1 1 calc R . .
Cl41 Cl 0.0015(2) 0.80113(14) 0.25767(11) 0.0595(7) Uani 0.88 1 d PDU A 1
Cl42 Cl 0.2684(2) 0.75186(17) 0.25100(12) 0.0716(9) Uani 0.88 1 d PDU A 1
C1S C 0.0219(5) 0.7120(2) 0.2169(2) 0.0330(15) Uani 0.88 1 d PGDU A 1
C2S C 0.1412(4) 0.6903(3) 0.2141(2) 0.0372(16) Uani 0.88 1 d PGDU A 1
C3S C 0.1592(4) 0.6193(3) 0.1793(3) 0.050(2) Uani 0.88 1 d PGDU A 1
H3S H 0.2407 0.6044 0.1774 0.060 Uiso 0.88 1 calc PR A 1
C4S C 0.0577(5) 0.5702(2) 0.1473(3) 0.050(3) Uani 0.88 1 d PGDU A 1
H4S H 0.0699 0.5217 0.1235 0.060 Uiso 0.88 1 calc PR A 1
C5S C -0.0617(4) 0.5919(3) 0.1501(3) 0.040(2) Uani 0.88 1 d PGDU A 1
H5S H -0.1310 0.5583 0.1282 0.048 Uiso 0.88 1 calc PR A 1
C6S C -0.0796(4) 0.6629(3) 0.1849(3) 0.0381(18) Uani 0.88 1 d PGDU A 1
H6S H -0.1612 0.6778 0.1868 0.046 Uiso 0.88 1 calc PR A 1
Cl43 Cl 0.1591(15) 0.7893(8) 0.2669(7) 0.059(5) Uani 0.12 1 d PDU B 2
Cl44 Cl 0.2867(15) 0.6457(10) 0.2186(9) 0.086(6) Uani 0.12 1 d PDU B 2
C7S C 0.0767(18) 0.7102(10) 0.2178(15) 0.045(8) Uani 0.12 1 d PGDU B 2
C8S C 0.1297(16) 0.6451(9) 0.2017(16) 0.049(8) Uani 0.12 1 d PGDU B 2
C9S C 0.060(2) 0.5804(11) 0.165(3) 0.050(8) Uani 0.12 1 d PGDU B 2
H9S H 0.0965 0.5359 0.1543 0.060 Uiso 0.12 1 calc PR B 2
C10S C -0.062(2) 0.5807(14) 0.145(3) 0.042(8) Uani 0.12 1 d PGDU B 2
H10S H -0.1094 0.5365 0.1201 0.051 Uiso 0.12 1 calc PR B 2
C11S C -0.115(2) 0.6458(15) 0.161(2) 0.043(8) Uani 0.12 1 d PGDU B 2
H11S H -0.1985 0.6460 0.1472 0.052 Uiso 0.12 1 calc PR B 2
C12S C -0.0456(19) 0.7105(13) 0.1975(17) 0.040(8) Uani 0.12 1 d PGDU B 2
H12S H -0.0818 0.7550 0.2085 0.049 Uiso 0.12 1 calc PR B 2
Cl51 Cl 1.0365(4) 0.6253(2) 0.4998(2) 0.0548(12) Uani 0.50 1 d PDU C -1
Cl52 Cl 0.8436(5) 0.5461(4) 0.5614(3) 0.095(2) Uani 0.50 1 d PDU C -1
C13S C 1.0423(12) 0.5348(3) 0.4909(7) 0.036(3) Uani 0.50 1 d PGDU C -1
C14S C 0.9554(12) 0.4995(4) 0.5179(7) 0.050(3) Uani 0.50 1 d PGDU C -1
C15S C 0.9545(9) 0.4254(4) 0.5076(5) 0.062(4) Uani 0.50 1 d PGDU C -1
H15S H 0.8951 0.4012 0.5260 0.074 Uiso 0.50 1 calc PR C -1
C16S C 1.0406(9) 0.3865(3) 0.4702(5) 0.056(3) Uani 0.50 1 d PGDU C -1
H16S H 1.0401 0.3358 0.4632 0.067 Uiso 0.50 1 calc PR C -1
C17S C 1.1276(9) 0.4218(4) 0.4432(5) 0.048(4) Uani 0.50 1 d PGDU C -1
H17S H 1.1865 0.3952 0.4177 0.058 Uiso 0.50 1 calc PR C -1
C18S C 1.1284(8) 0.4960(4) 0.4536(5) 0.039(3) Uani 0.50 1 d PGDU C -1
H18S H 1.1879 0.5201 0.4351 0.046 Uiso 0.50 1 calc PR C -1
Cl61 Cl 0.8390(10) 1.0454(6) 0.5885(4) 0.098(4) Uani 0.268(5) 1 d PDU D -1
Cl62 Cl 0.7898(11) 0.9577(10) 0.4498(5) 0.099(5) Uani 0.268(5) 1 d PDU D -1
C19S C 0.9631(9) 1.026(2) 0.5426(6) 0.079(7) Uani 0.268(5) 1 d PGDU D -1
C20S C 0.9406(10) 0.9894(19) 0.4805(6) 0.080(7) Uani 0.268(5) 1 d PGDU D -1
C21S C 1.0405(13) 0.9766(19) 0.4429(6) 0.078(7) Uani 0.268(5) 1 d PGDU D -1
H21S H 1.0251 0.9516 0.4005 0.093 Uiso 0.268(5) 1 calc PR D -1
C22S C 1.1629(12) 1.000(2) 0.4675(9) 0.084(7) Uani 0.268(5) 1 d PGDU D -1
H22S H 1.2311 0.9915 0.4418 0.100 Uiso 0.268(5) 1 calc PR D -1
C23S C 1.1854(9) 1.037(2) 0.5296(9) 0.089(8) Uani 0.268(5) 1 d PGDU D -1
H23S H 1.2690 1.0530 0.5463 0.107 Uiso 0.268(5) 1 calc PR D -1
C24S C 1.0855(10) 1.050(2) 0.5671(7) 0.079(7) Uani 0.268(5) 1 d PGDU D -1
H24S H 1.1009 1.0746 0.6096 0.095 Uiso 0.268(5) 1 calc PR D -1
Cl63 Cl 1.0108(12) 0.9291(6) 0.3910(4) 0.085(5) Uani 0.232(5) 1 d PDU D -2
Cl64 Cl 0.7913(10) 0.9553(11) 0.4783(7) 0.095(6) Uani 0.232(5) 1 d PDU D -2
C25S C 1.0395(12) 0.984(2) 0.4661(6) 0.061(7) Uani 0.232(5) 1 d PGDU D -2
C26S C 0.9415(12) 0.995(2) 0.5048(6) 0.067(7) Uani 0.232(5) 1 d PGDU D -2
C27S C 0.9654(18) 1.036(2) 0.5661(6) 0.067(8) Uani 0.232(5) 1 d PGDU D -2
H27S H 0.8984 1.0442 0.5925 0.081 Uiso 0.232(5) 1 calc PR D -2
C28S C 1.087(2) 1.066(2) 0.5886(7) 0.066(8) Uani 0.232(5) 1 d PGDU D -2
H28S H 1.1038 1.0936 0.6305 0.079 Uiso 0.232(5) 1 calc PR D -2
C29S C 1.1854(16) 1.054(2) 0.5499(9) 0.069(8) Uani 0.232(5) 1 d PGDU D -2
H29S H 1.2688 1.0743 0.5653 0.083 Uiso 0.232(5) 1 calc PR D -2
C30S C 1.1615(13) 1.013(2) 0.4886(8) 0.060(7) Uani 0.232(5) 1 d PGDU D -2
H30S H 1.2285 1.0056 0.4622 0.072 Uiso 0.232(5) 1 calc PR D -2

loop_
_atom_site_aniso_label
_atom_site_aniso_U_11
_atom_site_aniso_U_22
_atom_site_aniso_U_33
_atom_site_aniso_U_23
_atom_site_aniso_U_13
_atom_site_aniso_U_12
Fe1 0.0194(5) 0.0151(6) 0.0157(5) 0.0025(5) -0.0006(4) 0.0017(4)
N101 0.014(3) 0.020(4) 0.012(3) -0.003(3) -0.003(2) -0.001(3)
N102 0.020(3) 0.018(3) 0.003(3) -0.002(3) -0.004(2) 0.005(2)
N103 0.018(3) 0.022(4) 0.010(3) 0.001(3) 0.000(2) 0.000(3)
N104 0.010(3) 0.018(4) 0.023(3) 0.012(3) -0.001(3) 0.007(3)
N105 0.020(3) 0.016(4) 0.018(3) 0.001(3) -0.001(3) -0.002(3)
N106 0.014(3) 0.017(4) 0.008(3) -0.001(3) -0.002(2) 0.004(3)
N107 0.018(3) 0.016(4) 0.021(3) 0.007(3) 0.000(3) 0.003(3)
N108 0.020(3) 0.016(4) 0.015(3) 0.000(3) 0.001(3) -0.002(3)
C101 0.025(4) 0.018(5) 0.020(4) 0.008(4) -0.003(3) -0.004(3)
C102 0.021(4) 0.018(5) 0.015(4) 0.003(4) -0.005(3) -0.002(3)
C103 0.018(4) 0.015(5) 0.010(4) 0.004(3) -0.002(3) 0.002(3)
C104 0.012(4) 0.012(4) 0.022(4) 0.002(4) -0.008(3) 0.002(3)
C105 0.009(4) 0.023(5) 0.018(4) 0.011(4) -0.002(3) 0.003(3)
C106 0.012(4) 0.013(5) 0.021(4) 0.003(4) -0.004(3) 0.001(3)
C107 0.016(4) 0.019(5) 0.017(4) 0.006(4) 0.003(3) 0.007(3)
C108 0.013(4) 0.018(5) 0.012(4) 0.001(4) 0.002(3) 0.003(3)
C109 0.010(4) 0.017(5) 0.023(4) 0.007(4) 0.001(3) 0.009(3)
C110 0.010(4) 0.022(5) 0.022(4) 0.006(4) 0.002(3) 0.002(3)
C111 0.020(4) 0.018(5) 0.013(4) -0.003(4) -0.007(3) 0.009(3)
C112 0.010(4) 0.030(5) 0.011(4) 0.002(4) 0.001(3) 0.006(3)
C113 0.015(4) 0.012(4) 0.018(4) 0.000(4) -0.005(3) 0.006(3)
C114 0.020(4) 0.013(5) 0.015(4) -0.003(3) -0.005(3) 0.004(3)
C115 0.010(4) 0.019(5) 0.027(4) 0.003(4) 0.002(3) 0.004(3)
C116 0.006(3) 0.029(5) 0.027(5) 0.012(4) -0.002(3) 0.002(3)
C117 0.019(4) 0.012(4) 0.017(4) 0.005(3) -0.002(3) 0.004(3)
C118 0.020(4) 0.031(5) 0.015(4) 0.007(4) -0.003(3) 0.005(4)
C119 0.016(4) 0.031(5) 0.013(4) 0.007(4) 0.004(3) 0.003(3)
C120 0.011(4) 0.025(5) 0.022(4) 0.014(4) -0.005(3) -0.002(3)
C121 0.017(4) 0.014(5) 0.016(4) 0.000(4) -0.005(3) 0.011(3)
C122 0.023(4) 0.017(5) 0.018(4) 0.001(4) -0.008(3) -0.006(3)
C123 0.019(4) 0.014(5) 0.033(5) 0.011(4) 0.005(3) 0.006(3)
C124 0.019(4) 0.021(5) 0.021(4) 0.002(4) 0.004(3) 0.007(3)
C125 0.019(4) 0.020(5) 0.018(4) 0.002(4) 0.001(3) 0.002(3)
C126 0.014(4) 0.038(6) 0.024(4) 0.017(4) 0.004(3) 0.004(4)
C127 0.023(4) 0.026(5) 0.019(4) 0.000(4) 0.000(3) 0.013(3)
C128 0.026(4) 0.014(5) 0.022(4) -0.003(4) 0.004(3) 0.010(3)
C129 0.022(4) 0.014(5) 0.021(4) 0.000(4) 0.003(3) 0.005(3)
C130 0.017(4) 0.015(5) 0.039(5) -0.004(4) -0.002(3) -0.002(3)
C131 0.018(4) 0.013(5) 0.037(5) 0.005(4) 0.001(3) -0.003(3)
C132 0.015(4) 0.024(5) 0.024(4) 0.011(4) -0.003(3) 0.003(3)
Cl1 0.0504(13) 0.0250(13) 0.0287(11) 0.0085(10) 0.0094(9) -0.0008(10)
Cl2 0.0490(12) 0.0335(13) 0.0188(10) 0.0111(10) 0.0057(9) -0.0012(10)
Cl3 0.0361(11) 0.0282(12) 0.0150(10) -0.0014(9) 0.0015(8) 0.0030(9)
Cl4 0.0316(11) 0.0178(12) 0.0220(10) 0.0018(9) 0.0010(8) 0.0001(8)
Cl5 0.0381(11) 0.0206(12) 0.0177(10) -0.0002(9) -0.0020(8) -0.0022(9)
Cl6 0.0403(11) 0.0184(12) 0.0272(11) 0.0025(9) 0.0007(9) -0.0030(9)
Cl7 0.0406(12) 0.0245(13) 0.0326(12) 0.0107(10) 0.0049(9) -0.0012(9)
Cl8 0.0424(12) 0.0269(13) 0.0240(11) 0.0072(10) 0.0101(9) 0.0001(9)
Cl9 0.0392(11) 0.0244(13) 0.0267(11) 0.0075(10) 0.0038(9) 0.0007(9)
Cl10 0.0459(12) 0.0363(14) 0.0216(11) 0.0083(10) 0.0092(9) 0.0061(10)
Cl11 0.0439(12) 0.0296(13) 0.0165(10) -0.0036(9) 0.0030(9) 0.0026(9)
Cl12 0.0396(11) 0.0220(12) 0.0243(11) 0.0004(9) 0.0010(9) 0.0002(9)
Cl13 0.0399(11) 0.0249(13) 0.0296(11) -0.0066(10) 0.0087(9) -0.0060(9)
Cl14 0.0402(12) 0.0173(12) 0.0469(13) -0.0026(10) 0.0077(10) -0.0065(9)
Cl15 0.0461(12) 0.0227(13) 0.0451(13) 0.0104(11) 0.0046(10) -0.0051(10)
Cl16 0.0370(11) 0.0270(13) 0.0275(11) 0.0105(10) -0.0016(9) -0.0024(9)
Fe2 0.0215(8) 0.0141(9) 0.0186(8) 0.0054(7) -0.0022(6) 0.0004(7)
N201 0.020(3) 0.014(4) 0.015(3) 0.000(3) -0.003(3) 0.006(3)
N202 0.021(3) 0.018(4) 0.016(3) 0.006(3) 0.004(3) 0.005(3)
N203 0.022(3) 0.021(4) 0.026(4) 0.012(3) 0.001(3) 0.000(3)
N204 0.018(3) 0.010(4) 0.019(3) -0.001(3) -0.003(3) 0.002(3)
C201 0.023(4) 0.007(4) 0.018(4) 0.003(4) -0.005(3) -0.001(3)
C202 0.015(4) 0.021(5) 0.030(5) 0.012(4) 0.000(3) 0.004(3)
C203 0.016(4) 0.020(5) 0.014(4) 0.005(4) -0.005(3) 0.003(3)
C204 0.020(4) 0.009(5) 0.024(4) 0.003(4) -0.006(3) 0.009(3)
C205 0.029(4) 0.013(5) 0.018(4) 0.002(4) -0.003(3) -0.001(3)
C206 0.009(4) 0.018(5) 0.036(5) 0.015(4) -0.003(3) 0.001(3)
C207 0.017(4) 0.007(4) 0.030(5) 0.007(4) -0.005(3) 0.000(3)
C208 0.014(4) 0.016(5) 0.031(5) 0.012(4) -0.003(3) -0.001(3)
C209 0.020(4) 0.021(5) 0.027(5) 0.012(4) -0.009(3) 0.000(3)
C210 0.023(4) 0.022(5) 0.019(4) 0.008(4) -0.003(3) 0.006(3)
C211 0.030(4) 0.033(6) 0.016(4) 0.007(4) -0.002(3) 0.016(4)
C212 0.014(4) 0.021(5) 0.025(4) 0.010(4) 0.000(3) 0.013(3)
C213 0.025(4) 0.021(5) 0.038(5) 0.012(4) -0.001(4) 0.006(4)
C214 0.021(4) 0.007(4) 0.043(5) 0.004(4) -0.006(3) 0.001(3)
C215 0.010(4) 0.022(5) 0.044(5) 0.018(4) -0.001(3) 0.003(3)
C216 0.011(4) 0.018(5) 0.023(4) 0.002(4) -0.001(3) 0.009(3)
Cl21 0.0380(11) 0.0278(13) 0.0307(11) 0.0113(10) 0.0042(9) 0.0008(9)
Cl22 0.0399(12) 0.0428(14) 0.0227(11) 0.0110(10) 0.0037(9) 0.0049(10)
Cl23 0.0432(12) 0.0387(14) 0.0202(11) -0.0004(10) -0.0023(9) 0.0069(10)
Cl24 0.0372(11) 0.0203(12) 0.0259(11) 0.0014(9) -0.0031(9) 0.0060(9)
Cl25 0.0434(12) 0.0196(12) 0.0307(12) -0.0008(10) -0.0022(9) -0.0035(9)
Cl26 0.0332(11) 0.0141(12) 0.0552(14) 0.0053(10) -0.0036(10) -0.0053(9)
Cl27 0.0355(12) 0.0286(13) 0.0551(14) 0.0237(12) 0.0004(10) -0.0048(10)
Cl28 0.0441(12) 0.0286(13) 0.0338(12) 0.0152(10) 0.0057(9) -0.0009(10)
N301 0.020(3) 0.022(4) 0.010(3) 0.005(3) 0.003(2) 0.004(2)
P301 0.0169(9) 0.0210(12) 0.0137(10) 0.0078(9) 0.0016(7) 0.0044(8)
P302 0.0173(9) 0.0184(12) 0.0148(10) 0.0058(9) 0.0005(7) 0.0008(8)
C301 0.018(4) 0.015(4) 0.009(4) 0.002(3) -0.001(3) 0.001(3)
C302 0.023(4) 0.018(5) 0.028(4) 0.008(4) -0.005(3) 0.009(3)
C303 0.048(5) 0.034(6) 0.018(4) -0.005(4) 0.002(4) 0.020(4)
C304 0.028(4) 0.016(5) 0.049(5) 0.005(4) -0.004(4) 0.007(3)
C305 0.017(4) 0.026(5) 0.043(5) 0.018(4) -0.007(3) 0.002(3)
C306 0.017(4) 0.023(5) 0.021(4) 0.000(4) 0.005(3) -0.003(3)
C307 0.015(4) 0.032(5) 0.025(4) 0.016(4) 0.005(3) 0.013(3)
C308 0.020(4) 0.042(6) 0.026(4) 0.012(4) 0.009(3) 0.010(4)
C309 0.038(5) 0.032(5) 0.045(5) 0.030(5) 0.017(4) 0.012(4)
C310 0.033(5) 0.069(7) 0.025(5) 0.023(5) 0.011(4) 0.019(5)
C311 0.025(4) 0.057(7) 0.026(5) 0.021(5) -0.002(3) 0.014(4)
C312 0.024(4) 0.040(5) 0.021(4) 0.011(4) 0.003(3) 0.007(4)
C313 0.016(3) 0.021(4) 0.013(4) 0.011(3) 0.000(3) 0.002(3)
C314 0.016(4) 0.035(5) 0.034(5) 0.018(4) 0.002(3) 0.004(3)
C315 0.049(5) 0.030(5) 0.017(4) 0.003(4) -0.008(4) 0.002(4)
C316 0.021(4) 0.032(5) 0.047(5) 0.012(4) -0.005(4) -0.002(4)
C317 0.019(4) 0.030(5) 0.044(5) 0.013(4) 0.016(4) 0.001(3)
C318 0.030(4) 0.021(5) 0.021(4) 0.002(4) 0.000(3) 0.003(3)
C319 0.013(3) 0.025(5) 0.025(4) 0.011(4) 0.002(3) 0.002(3)
C320 0.042(5) 0.027(5) 0.017(4) 0.007(4) -0.003(3) -0.007(4)
C321 0.074(6) 0.018(5) 0.025(5) -0.014(4) 0.003(4) -0.007(4)
C322 0.065(6) 0.022(5) 0.044(6) 0.013(5) -0.002(4) -0.002(4)
C323 0.033(4) 0.029(5) 0.030(5) 0.012(4) -0.005(3) -0.004(4)
C324 0.020(4) 0.022(5) 0.015(4) 0.004(3) -0.006(3) 0.000(3)
C325 0.018(4) 0.019(4) 0.012(4) 0.004(3) 0.001(3) -0.001(3)
C326 0.017(4) 0.036(5) 0.019(4) 0.009(4) -0.001(3) -0.003(3)
C327 0.038(5) 0.029(5) 0.030(5) 0.016(4) -0.004(4) -0.004(4)
C328 0.041(5) 0.030(5) 0.012(4) 0.009(4) -0.002(3) -0.016(4)
C329 0.035(4) 0.025(5) 0.026(5) 0.005(4) 0.007(4) -0.006(4)
C330 0.029(4) 0.017(5) 0.027(4) 0.006(4) -0.003(3) -0.002(3)
C331 0.024(4) 0.024(5) 0.010(4) 0.009(3) -0.003(3) -0.005(3)
C332 0.024(4) 0.021(5) 0.020(4) -0.003(4) -0.005(3) 0.005(3)
C333 0.032(5) 0.031(6) 0.048(6) 0.000(5) -0.006(4) 0.001(4)
C334 0.040(5) 0.019(5) 0.034(5) -0.009(4) -0.009(4) -0.008(4)
C335 0.036(5) 0.023(5) 0.035(5) 0.003(4) 0.010(4) 0.006(4)
C336 0.016(4) 0.019(5) 0.025(4) -0.001(4) 0.000(3) 0.005(3)
Cl41 0.0761(19) 0.0534(18) 0.0544(17) 0.0224(14) 0.0223(14) 0.0147(14)
Cl42 0.0490(16) 0.091(3) 0.0682(19) 0.0267(18) -0.0123(14) -0.0135(16)
C1S 0.039(2) 0.047(3) 0.025(5) 0.028(3) 0.010(3) 0.006(2)
C2S 0.038(2) 0.054(3) 0.031(5) 0.030(3) -0.004(4) 0.0044(18)
C3S 0.036(3) 0.050(4) 0.080(8) 0.040(4) 0.008(4) 0.010(2)
C4S 0.051(4) 0.034(4) 0.078(8) 0.034(4) 0.015(4) 0.003(3)
C5S 0.036(3) 0.044(3) 0.050(6) 0.033(3) 0.009(4) -0.012(3)
C6S 0.032(3) 0.058(4) 0.036(6) 0.031(4) 0.007(3) 0.008(3)
Cl43 0.050(9) 0.067(8) 0.045(10) 0.003(8) 0.003(7) -0.008(8)
Cl44 0.063(8) 0.104(13) 0.108(14) 0.059(12) -0.032(10) 0.016(7)
C7S 0.046(9) 0.047(8) 0.042(12) 0.018(8) -0.001(9) -0.001(6)
C8S 0.045(8) 0.056(8) 0.050(13) 0.024(8) 0.003(9) 0.007(5)
C9S 0.055(9) 0.049(8) 0.047(13) 0.015(8) 0.008(9) 0.014(6)
C10S 0.048(10) 0.038(8) 0.039(13) 0.012(8) 0.011(9) 0.002(8)
C11S 0.042(9) 0.041(10) 0.043(13) 0.009(8) 0.003(9) 0.002(6)
C12S 0.041(9) 0.039(8) 0.040(12) 0.011(8) 0.007(9) 0.002(6)
Cl51 0.071(3) 0.034(3) 0.055(3) 0.008(3) -0.015(2) 0.013(2)
Cl52 0.055(4) 0.161(6) 0.091(5) 0.062(5) 0.024(3) 0.047(4)
C13S 0.027(6) 0.032(4) 0.046(8) 0.009(5) -0.012(5) 0.000(4)
C14S 0.044(7) 0.060(5) 0.045(8) 0.020(6) -0.004(5) -0.001(5)
C15S 0.061(8) 0.065(5) 0.068(9) 0.042(7) -0.018(6) -0.016(6)
C16S 0.069(8) 0.041(5) 0.064(8) 0.030(6) -0.040(5) 0.000(5)
C17S 0.052(8) 0.034(4) 0.050(8) 0.001(6) -0.022(5) 0.009(5)
C18S 0.042(7) 0.038(5) 0.037(8) 0.014(6) -0.007(5) 0.009(5)
Cl61 0.111(7) 0.098(9) 0.118(7) 0.071(7) 0.035(6) 0.033(7)
Cl62 0.094(6) 0.120(12) 0.107(8) 0.078(8) -0.011(6) -0.016(7)
C19S 0.088(6) 0.067(12) 0.089(7) 0.037(8) 0.007(4) 0.012(9)
C20S 0.087(6) 0.070(12) 0.090(6) 0.039(8) -0.001(4) 0.009(9)
C21S 0.093(7) 0.064(12) 0.082(7) 0.033(8) -0.001(5) 0.012(9)
C22S 0.088(6) 0.081(13) 0.090(8) 0.039(8) 0.003(6) 0.016(9)
C23S 0.085(6) 0.087(14) 0.094(9) 0.031(9) -0.004(5) 0.010(10)
C24S 0.095(6) 0.074(12) 0.081(7) 0.046(8) -0.001(5) 0.007(9)
Cl63 0.128(10) 0.061(9) 0.072(6) 0.031(6) -0.008(5) 0.019(7)
Cl64 0.064(6) 0.070(10) 0.152(12) 0.042(10) -0.009(7) 0.004(7)
C25S 0.073(7) 0.052(12) 0.069(8) 0.036(8) 0.004(4) 0.009(9)
C26S 0.061(7) 0.061(12) 0.087(7) 0.035(8) 0.004(5) 0.008(9)
C27S 0.070(8) 0.062(13) 0.082(7) 0.037(8) 0.017(6) 0.016(9)
C28S 0.079(9) 0.058(13) 0.066(8) 0.029(8) 0.010(5) 0.009(9)
C29S 0.067(8) 0.068(13) 0.075(9) 0.028(8) 0.006(6) 0.008(9)
C30S 0.064(6) 0.061(12) 0.070(8) 0.037(8) 0.012(6) 0.018(9)

loop_
_atom_type_symbol
_atom_type_description
_atom_type_scat_dispersion_real
_atom_type_scat_dispersion_imag
_atom_type_scat_source
C C 0.0033 0.0016 'International Tables Vol C Tables 4.2.6.8 and 6.1.1.4'
H H 0.0000 0.0000 'International Tables Vol C Tables 4.2.6.8 and 6.1.1.4'
N N 0.0061 0.0033 'International Tables Vol C Tables 4.2.6.8 and 6.1.1.4'
P P 0.1023 0.0942 'International Tables Vol C Tables 4.2.6.8 and 6.1.1.4'
Cl Cl 0.1484 0.1585 'International Tables Vol C Tables 4.2.6.8 and 6.1.1.4'
Fe Fe 0.3463 0.8444 'International Tables Vol C Tables 4.2.6.8 and 6.1.1.4'

loop_
_geom_angle_atom_site_label_1
_geom_angle_atom_site_label_2
_geom_angle_atom_site_label_3
_geom_angle
_geom_angle_site_symmetry_1
_geom_angle_site_symmetry_3
N104 Fe1 N102 179.1(2) . .
N104 Fe1 N103 89.1(2) . .
N102 Fe1 N103 90.3(2) . .
N104 Fe1 N101 90.7(2) . .
N102 Fe1 N101 89.8(2) . .
N103 Fe1 N101 179.6(3) . .
C104 N101 C101 107.5(5) . .
C104 N101 Fe1 126.9(4) . .
C101 N101 Fe1 125.4(5) . .
C105 N102 C108 107.3(5) . .
C105 N102 Fe1 126.9(4) . .
C108 N102 Fe1 125.7(4) . .
C109 N103 C112 107.7(5) . .
C109 N103 Fe1 126.1(5) . .
C112 N103 Fe1 126.2(4) . .
C113 N104 C116 107.8(5) . .
C113 N104 Fe1 126.9(4) . .
C116 N104 Fe1 125.3(4) . .
C101 N105 C116 122.6(6) . .
C104 N106 C105 123.2(6) . .
C108 N107 C109 123.0(6) . .
C112 N108 C113 121.1(6) . .
N105 C101 N101 127.8(6) . .
N105 C101 C102 123.7(6) . .
N101 C101 C102 108.5(6) . .
C103 C102 C117 120.5(6) . .
C103 C102 C101 108.1(6) . .
C117 C102 C101 131.4(6) . .
C120 C103 C102 121.3(6) . .
C120 C103 C104 133.1(6) . .
C102 C103 C104 105.5(6) . .
N106 C104 N101 126.4(6) . .
N106 C104 C103 123.4(6) . .
N101 C104 C103 110.3(5) . .
N106 C105 N102 126.8(6) . .
N106 C105 C106 123.1(6) . .
N102 C105 C106 110.1(5) . .
C121 C106 C107 121.1(6) . .
C121 C106 C105 132.5(6) . .
C107 C106 C105 106.4(6) . .
C124 C107 C106 119.7(6) . .
C124 C107 C108 133.4(6) . .
C106 C107 C108 106.8(5) . .
N107 C108 N102 127.8(6) . .
N107 C108 C107 122.9(6) . .
N102 C108 C107 109.4(5) . .
N107 C109 N103 127.0(6) . .
N107 C109 C110 122.9(6) . .
N103 C109 C110 110.1(6) . .
C111 C110 C125 120.9(6) . .
C111 C110 C109 105.8(6) . .
C125 C110 C109 133.3(6) . .
C110 C111 C128 121.0(6) . .
C110 C111 C112 108.7(6) . .
C128 C111 C112 130.3(6) . .
N108 C112 N103 128.2(6) . .
N108 C112 C111 124.1(6) . .
N103 C112 C111 107.6(6) . .
N108 C113 N104 128.5(6) . .
N108 C113 C114 121.4(6) . .
N104 C113 C114 110.0(5) . .
C129 C114 C115 120.6(6) . .
C129 C114 C113 133.4(6) . .
C115 C114 C113 106.0(6) . .
C132 C115 C114 118.7(7) . .
C132 C115 C116 134.3(6) . .
C114 C115 C116 106.9(6) . .
N105 C116 N104 128.0(6) . .
N105 C116 C115 122.7(6) . .
N104 C116 C115 109.4(6) . .
C118 C117 C102 118.0(6) . .
C118 C117 Cl1 119.8(5) . .
C102 C117 Cl1 122.1(5) . .
C117 C118 C119 121.1(6) . .
C117 C118 Cl2 119.6(5) . .
C119 C118 Cl2 119.3(5) . .
C120 C119 C118 120.1(6) . .
C120 C119 Cl3 120.0(5) . .
C118 C119 Cl3 119.9(5) . .
C103 C120 C119 118.8(6) . .
C103 C120 Cl4 122.6(5) . .
C119 C120 Cl4 118.6(5) . .
C106 C121 C122 119.0(6) . .
C106 C121 Cl5 122.3(5) . .
C122 C121 Cl5 118.7(5) . .
C121 C122 C123 119.6(6) . .
C121 C122 Cl6 120.8(5) . .
C123 C122 Cl6 119.6(5) . .
C124 C123 C122 120.9(6) . .
C124 C123 Cl7 121.2(5) . .
C122 C123 Cl7 118.0(5) . .
C123 C124 C107 119.7(6) . .
C123 C124 Cl8 119.3(5) . .
C107 C124 Cl8 121.0(5) . .
C126 C125 C110 119.4(6) . .
C126 C125 Cl9 118.2(5) . .
C110 C125 Cl9 122.3(5) . .
C125 C126 C127 120.7(6) . .
C125 C126 Cl10 121.3(6) . .
C127 C126 Cl10 117.9(6) . .
C128 C127 C126 119.3(6) . .
C128 C127 Cl11 120.4(5) . .
C126 C127 Cl11 120.3(5) . .
C127 C128 C111 118.5(6) . .
C127 C128 Cl12 118.0(5) . .
C111 C128 Cl12 123.4(5) . .
C130 C129 C114 118.5(6) . .
C130 C129 Cl13 120.3(5) . .
C114 C129 Cl13 121.2(5) . .
C129 C130 C131 122.1(7) . .
C129 C130 Cl14 119.4(6) . .
C131 C130 Cl14 118.5(5) . .
C130 C131 C132 120.0(6) . .
C130 C131 Cl15 120.6(6) . .
C132 C131 Cl15 119.3(5) . .
C131 C132 C115 119.9(6) . .
C131 C132 Cl16 119.6(5) . .
C115 C132 Cl16 120.4(6) . .
N201 Fe2 N201 180.0(4) 2 .
N201 Fe2 N202 90.1(2) 2 .
N201 Fe2 N202 89.9(2) . .
N201 Fe2 N202 89.9(2) 2 2
N201 Fe2 N202 90.1(2) . 2
N202 Fe2 N202 180.0(4) . 2
C204 N201 C201 107.2(5) . .
C204 N201 Fe2 126.5(4) . .
C201 N201 Fe2 126.3(4) . .
C205 N202 C208 108.2(5) . .
C205 N202 Fe2 125.9(4) . .
C208 N202 Fe2 125.9(4) . .
C205 N203 C204 121.5(6) . .
C208 N204 C201 122.9(6) 2 .
N204 C201 N201 126.9(6) . .
N204 C201 C202 123.6(6) . .
N201 C201 C202 109.4(6) . .
C203 C202 C209 120.6(7) . .
C203 C202 C201 107.4(6) . .
C209 C202 C201 132.0(7) . .
C212 C203 C202 121.5(6) . .
C212 C203 C204 132.2(6) . .
C202 C203 C204 106.3(6) . .
N203 C204 N201 127.9(6) . .
N203 C204 C203 122.5(6) . .
N201 C204 C203 109.6(5) . .
N203 C205 N202 128.2(6) . .
N203 C205 C206 122.1(6) . .
N202 C205 C206 109.6(6) . .
C213 C206 C207 121.2(6) . .
C213 C206 C205 132.7(7) . .
C207 C206 C205 106.0(6) . .
C216 C207 C206 119.8(6) . .
C216 C207 C208 132.7(7) . .
C206 C207 C208 107.5(6) . .
N204 C208 N202 127.8(6) 2 .
N204 C208 C207 123.4(6) 2 .
N202 C208 C207 108.7(6) . .
C210 C209 C202 118.5(6) . .
C210 C209 Cl21 119.8(5) . .
C202 C209 Cl21 121.7(6) . .
C209 C210 C211 120.8(6) . .
C209 C210 Cl22 119.8(5) . .
C211 C210 Cl22 119.4(6) . .
C210 C211 C212 120.9(6) . .
C210 C211 Cl23 120.4(5) . .
C212 C211 Cl23 118.7(6) . .
C203 C212 C211 117.7(6) . .
C203 C212 Cl24 123.1(5) . .
C211 C212 Cl24 119.2(5) . .
C214 C213 C206 119.2(7) . .
C214 C213 Cl25 119.0(6) . .
C206 C213 Cl25 121.8(5) . .
C213 C214 C215 119.5(7) . .
C213 C214 Cl26 121.0(6) . .
C215 C214 Cl26 119.5(5) . .
C216 C215 C214 121.1(6) . .
C216 C215 Cl27 120.0(5) . .
C214 C215 Cl27 118.7(6) . .
C215 C216 C207 119.1(6) . .
C215 C216 Cl28 119.3(5) . .
C207 C216 Cl28 121.5(6) . .
P301 N301 P302 136.8(3) . .
N301 P301 C301 108.7(3) . .
N301 P301 C313 109.4(3) . .
C301 P301 C313 107.5(3) . .
N301 P301 C307 115.4(3) . .
C301 P301 C307 108.3(3) . .
C313 P301 C307 107.2(3) . .
N301 P302 C319 114.5(3) . .
N301 P302 C331 112.7(3) . .
C319 P302 C331 107.6(3) . .
N301 P302 C325 106.8(3) . .
C319 P302 C325 108.2(3) . .
C331 P302 C325 106.6(3) . .
C302 C301 C306 118.2(6) . .
C302 C301 P301 123.9(5) . .
C306 C301 P301 117.8(5) . .
C303 C302 C301 120.6(6) . .
C304 C303 C302 120.6(7) . .
C303 C304 C305 120.7(8) . .
C304 C305 C306 120.5(7) . .
C305 C306 C301 119.4(6) . .
C312 C307 C308 119.6(6) . .
C312 C307 P301 121.0(5) . .
C308 C307 P301 119.2(5) . .
C309 C308 C307 119.5(7) . .
C310 C309 C308 120.1(7) . .
C311 C310 C309 121.1(7) . .
C310 C311 C312 119.6(7) . .
C307 C312 C311 120.1(7) . .
C314 C313 C318 118.8(6) . .
C314 C313 P301 122.2(5) . .
C318 C313 P301 118.9(5) . .
C313 C314 C315 121.6(6) . .
C316 C315 C314 119.4(7) . .
C315 C316 C317 120.1(6) . .
C316 C317 C318 120.7(6) . .
C313 C318 C317 119.4(6) . .
C320 C319 C324 117.5(6) . .
C320 C319 P302 121.0(5) . .
C324 C319 P302 121.3(5) . .
C319 C320 C321 121.4(7) . .
C322 C321 C320 119.9(7) . .
C321 C322 C323 120.1(8) . .
C322 C323 C324 120.2(7) . .
C323 C324 C319 120.8(6) . .
C330 C325 C326 119.4(6) . .
C330 C325 P302 121.3(5) . .
C326 C325 P302 119.2(5) . .
C327 C326 C325 120.4(6) . .
C326 C327 C328 119.6(7) . .
C329 C328 C327 120.6(6) . .
C328 C329 C330 119.6(7) . .
C325 C330 C329 120.2(7) . .
C336 C331 C332 117.5(6) . .
C336 C331 P302 120.7(5) . .
C332 C331 P302 121.7(6) . .
C333 C332 C331 121.3(7) . .
C334 C333 C332 119.6(8) . .
C333 C334 C335 120.4(7) . .
C336 C335 C334 119.2(7) . .
C331 C336 C335 122.0(7) . .
C2S C1S C6S 120.0 . .
C2S C1S Cl41 119.7(3) . .
C6S C1S Cl41 120.2(3) . .
C1S C2S C3S 120.0 . .
C1S C2S Cl42 120.3(3) . .
C3S C2S Cl42 119.7(3) . .
C4S C3S C2S 120.0 . .
C3S C4S C5S 120.0 . .
C4S C5S C6S 120.0 . .
C5S C6S C1S 120.0 . .
C8S C7S C12S 120.0 . .
C8S C7S Cl43 119.9(4) . .
C12S C7S Cl43 120.0(4) . .
C9S C8S C7S 120.0 . .
C9S C8S Cl44 119.3(4) . .
C7S C8S Cl44 120.3(4) . .
C8S C9S C10S 120.0 . .
C9S C10S C11S 120.0 . .
C12S C11S C10S 120.0 . .
C11S C12S C7S 120.0 . .
C14S C13S C18S 120.0 . .
C14S C13S Cl51 119.8(4) . .
C18S C13S Cl51 120.0(4) . .
C15S C14S C13S 120.0 . .
C15S C14S Cl52 119.5(4) . .
C13S C14S Cl52 120.4(4) . .
C16S C15S C14S 120.0 . .
C15S C16S C17S 120.0 . .
C18S C17S C16S 120.0 . .
C17S C18S C13S 120.0 . .
C20S C19S C24S 120.0 . .
C20S C19S Cl61 119.9(4) . .
C24S C19S Cl61 120.0(4) . .
C19S C20S C21S 120.0 . .
C19S C20S Cl62 120.5(4) . .
C21S C20S Cl62 119.5(4) . .
C22S C21S C20S 120.0 . .
C21S C22S C23S 120.0 . .
C24S C23S C22S 120.0 . .
C23S C24S C19S 120.0 . .
C26S C25S C30S 120.0 . .
C26S C25S Cl63 119.9(4) . .
C30S C25S Cl63 120.0(4) . .
C27S C26S C25S 120.0 . .
C27S C26S Cl64 119.5(4) . .
C25S C26S Cl64 120.4(4) . .
C26S C27S C28S 120.0 . .
C29S C28S C27S 120.0 . .
C30S C29S C28S 120.0 . .
C29S C30S C25S 120.0 . .

loop_
_geom_bond_atom_site_label_1
_geom_bond_atom_site_label_2
_geom_bond_distance
_geom_bond_site_symmetry_2
Fe1 N104 1.925(5) .
Fe1 N102 1.929(5) .
Fe1 N103 1.937(5) .
Fe1 N101 1.943(5) .
N101 C104 1.381(8) .
N101 C101 1.395(7) .
N102 C105 1.381(8) .
N102 C108 1.390(7) .
N103 C109 1.384(7) .
N103 C112 1.388(8) .
N104 C113 1.368(8) .
N104 C116 1.406(7) .
N105 C101 1.310(8) .
N105 C116 1.317(8) .
N106 C104 1.329(7) .
N106 C105 1.331(7) .
N107 C108 1.310(7) .
N107 C109 1.322(8) .
N108 C112 1.307(7) .
N108 C113 1.317(7) .
C101 C102 1.448(8) .
C102 C103 1.399(8) .
C102 C117 1.412(8) .
C103 C120 1.379(9) .
C103 C104 1.453(8) .
C105 C106 1.456(8) .
C106 C121 1.384(8) .
C106 C107 1.399(8) .
C107 C124 1.395(8) .
C107 C108 1.459(9) .
C109 C110 1.454(9) .
C110 C111 1.372(9) .
C110 C125 1.381(8) .
C111 C128 1.401(9) .
C111 C112 1.465(8) .
C113 C114 1.469(8) .
C114 C129 1.402(8) .
C114 C115 1.417(8) .
C115 C132 1.413(8) .
C115 C116 1.448(9) .
C117 C118 1.395(9) .
C117 Cl1 1.693(6) .
C118 C119 1.406(9) .
C118 Cl2 1.719(6) .
C119 C120 1.406(8) .
C119 Cl3 1.715(7) .
C120 Cl4 1.724(7) .
C121 C122 1.394(8) .
C121 Cl5 1.723(6) .
C122 C123 1.420(8) .
C122 Cl6 1.712(7) .
C123 C124 1.362(9) .
C123 Cl7 1.710(6) .
C124 Cl8 1.715(6) .
C125 C126 1.377(9) .
C125 Cl9 1.720(7) .
C126 C127 1.416(9) .
C126 Cl10 1.730(6) .
C127 C128 1.398(8) .
C127 Cl11 1.717(7) .
C128 Cl12 1.732(7) .
C129 C130 1.380(8) .
C129 Cl13 1.712(6) .
C130 C131 1.383(9) .
C130 Cl14 1.731(7) .
C131 C132 1.386(9) .
C131 Cl15 1.713(6) .
C132 Cl16 1.729(6) .
Fe2 N201 1.928(5) 2
Fe2 N201 1.928(5) .
Fe2 N202 1.934(5) .
Fe2 N202 1.934(5) 2
N201 C204 1.380(7) .
N201 C201 1.400(7) .
N202 C205 1.388(8) .
N202 C208 1.393(7) .
N203 C205 1.316(7) .
N203 C204 1.324(7) .
N204 C208 1.307(8) 2
N204 C201 1.316(7) .
C201 C202 1.460(9) .
C202 C203 1.384(9) .
C202 C209 1.396(8) .
C203 C212 1.381(9) .
C203 C204 1.481(8) .
C205 C206 1.470(8) .
C206 C213 1.387(9) .
C206 C207 1.406(9) .
C207 C216 1.388(8) .
C207 C208 1.466(9) .
C208 N204 1.307(8) 2
C209 C210 1.381(9) .
C209 Cl21 1.716(7) .
C210 C211 1.388(9) .
C210 Cl22 1.722(6) .
C211 C212 1.406(8) .
C211 Cl23 1.733(7) .
C212 Cl24 1.710(7) .
C213 C214 1.386(8) .
C213 Cl25 1.713(7) .
C214 C215 1.418(9) .
C214 Cl26 1.708(7) .
C215 C216 1.383(9) .
C215 Cl27 1.729(6) .
C216 Cl28 1.720(6) .
N301 P301 1.581(4) .
N301 P302 1.586(5) .
P301 C301 1.785(7) .
P301 C313 1.786(6) .
P301 C307 1.794(6) .
P302 C319 1.786(7) .
P302 C331 1.796(6) .
P302 C325 1.801(6) .
C301 C302 1.384(8) .
C301 C306 1.401(8) .
C302 C303 1.379(9) .
C303 C304 1.349(9) .
C304 C305 1.352(9) .
C305 C306 1.398(9) .
C307 C312 1.383(8) .
C307 C308 1.406(9) .
C308 C309 1.385(8) .
C309 C310 1.373(9) .
C310 C311 1.370(10) .
C311 C312 1.397(8) .
C313 C314 1.365(8) .
C313 C318 1.392(8) .
C314 C315 1.399(8) .
C315 C316 1.360(8) .
C316 C317 1.373(9) .
C317 C318 1.398(8) .
C319 C320 1.376(8) .
C319 C324 1.397(8) .
C320 C321 1.382(10) .
C321 C322 1.363(9) .
C322 C323 1.365(9) .
C323 C324 1.376(9) .
C325 C330 1.379(9) .
C325 C326 1.392(9) .
C326 C327 1.368(8) .
C327 C328 1.386(9) .
C328 C329 1.372(9) .
C329 C330 1.386(8) .
C331 C336 1.371(9) .
C331 C332 1.392(8) .
C332 C333 1.373(8) .
C333 C334 1.366(10) .
C334 C335 1.378(9) .
C335 C336 1.372(8) .
Cl41 C1S 1.724(4) .
Cl42 C2S 1.721(4) .
C1S C2S 1.3900 .
C1S C6S 1.3900 .
C2S C3S 1.3900 .
C3S C4S 1.3900 .
C4S C5S 1.3900 .
C5S C6S 1.3900 .
Cl43 C7S 1.724(4) .
Cl44 C8S 1.723(4) .
C7S C8S 1.3900 .
C7S C12S 1.3900 .
C8S C9S 1.3900 .
C9S C10S 1.3900 .
C10S C11S 1.3900 .
C11S C12S 1.3900 .
Cl51 C13S 1.723(4) .
Cl52 C14S 1.722(4) .
C13S C14S 1.3900 .
C13S C18S 1.3900 .
C14S C15S 1.3900 .
C15S C16S 1.3900 .
C16S C17S 1.3900 .
C17S C18S 1.3900 .
Cl61 C19S 1.723(4) .
Cl62 C20S 1.722(4) .
C19S C20S 1.3900 .
C19S C24S 1.3900 .
C20S C21S 1.3900 .
C21S C22S 1.3900 .
C22S C23S 1.3900 .
C23S C24S 1.3900 .
Cl63 C25S 1.724(4) .
Cl64 C26S 1.722(4) .
C25S C26S 1.3900 .
C25S C30S 1.3900 .
C26S C27S 1.3900 .
C27S C28S 1.3900 .
C28S C29S 1.3900 .
C29S C30S 1.3900 .
